data_1559657
loop_
_publ_author_name
'Huang, Xin-Da'
'Wen, Ge-Hua'
'Bao, Song-Song'
'Jia, Jia-Ge'
'Zheng, Li-Min'

_publ_section_title
;
 Thermo- and light-triggered reversible interconversion of
 dysprosium-anthracene complexes and their responsive optical, magnetic
 and dielectric properties.
;
_journal_issue 3
_journal_name_full 'Chemical science'
_journal_page_first 929
_journal_page_last 937
_journal_paper_doi 10.1039/d0sc04851h
_journal_volume 12
_journal_year 2020
_chemical_formula_moiety 'C51 H52 Dy N5 O8 P2 S3'
_chemical_formula_sum 'C51 H52 Dy N5 O8 P2 S3'
_chemical_formula_weight 1183.59
_chemical_name_systematic 1LT
_chemical_properties_physical Photo-sensitive
_space_group_crystal_system triclinic
_space_group_IT_number 2
_space_group_name_Hall '-P 1'
_space_group_name_H-M_alt 'P -1'
_atom_sites_solution_hydrogens mixed
_audit_creation_method SHELXL-2018/3
_audit_update_record
;
2020-07-07 deposited with the CCDC.	2020-11-11 downloaded from the CCDC.
;
_cell_angle_alpha 90.03(7)
_cell_angle_beta 91.86(4)
_cell_angle_gamma 112.38(7)
_cell_formula_units_Z 2
_cell_length_a 9.592(14)
_cell_length_b 11.701(19)
_cell_length_c 26.20(4)
_cell_measurement_reflns_used 5671
_cell_measurement_temperature 193(2)
_cell_measurement_theta_max 27.297
_cell_measurement_theta_min 2.3275
_cell_volume 2717(7)
_computing_cell_refinement 'Bruker SAINT'
_computing_data_collection 'Bruker APEX2'
_computing_data_reduction 'Bruker SAINT'
_computing_molecular_graphics 'Bruker SHELXTL'
_computing_publication_material 'Bruker SHELXTL'
_computing_structure_refinement 'SHELXL-2018/3 (Sheldrick, 2018)'
_computing_structure_solution 'SHELXT 2014/4 (Sheldrick, 2014)'
_diffrn_ambient_temperature 193(2)
_diffrn_measured_fraction_theta_full 0.981
_diffrn_measured_fraction_theta_max 0.968
_diffrn_measurement_device_type 'Bruker D8 Venture'
_diffrn_radiation_type MoK\a
_diffrn_radiation_wavelength 0.71073
_diffrn_reflns_av_R_equivalents 0.0665
_diffrn_reflns_av_unetI/netI 0.1291
_diffrn_reflns_Laue_measured_fraction_full 0.981
_diffrn_reflns_Laue_measured_fraction_max 0.968
_diffrn_reflns_limit_h_max 11
_diffrn_reflns_limit_h_min -12
_diffrn_reflns_limit_k_max 14
_diffrn_reflns_limit_k_min -14
_diffrn_reflns_limit_l_max 20
_diffrn_reflns_limit_l_min -33
_diffrn_reflns_number 19335
_diffrn_reflns_point_group_measured_fraction_full 0.981
_diffrn_reflns_point_group_measured_fraction_max 0.968
_diffrn_reflns_theta_full 25.242
_diffrn_reflns_theta_max 27.183
_diffrn_reflns_theta_min 1.882
_exptl_absorpt_coefficient_mu 1.604
_exptl_absorpt_correction_T_max 0.740
_exptl_absorpt_correction_T_min 0.733
_exptl_absorpt_correction_type multi-scan
_exptl_absorpt_process_details 'SADABS 2016/2'
_exptl_crystal_colour yellow
_exptl_crystal_density_diffrn 1.447
_exptl_crystal_description block
_exptl_crystal_F_000 1202
_exptl_crystal_preparation 'Magnetic properties,Luminescent,Dielectric'
_exptl_crystal_recrystallization_method 'Vapour deposition'
_exptl_crystal_size_max 0.200
_exptl_crystal_size_mid 0.200
_exptl_crystal_size_min 0.200
_refine_diff_density_max 3.351
_refine_diff_density_min -3.027
_refine_diff_density_rms 0.194
_refine_ls_extinction_method none
_refine_ls_goodness_of_fit_ref 1.087
_refine_ls_hydrogen_treatment constr
_refine_ls_matrix_type full
_refine_ls_number_parameters 635
_refine_ls_number_reflns 11705
_refine_ls_number_restraints 426
_refine_ls_restrained_S_all 1.076
_refine_ls_R_factor_all 0.1557
_refine_ls_R_factor_gt 0.1088
_refine_ls_shift/su_max 0.000
_refine_ls_shift/su_mean 0.000
_refine_ls_structure_factor_coef Fsqd
_refine_ls_weighting_details 'w=1/[\s^2^(Fo^2^)+(0.0534P)^2^+63.5785P] where P=(Fo^2^+2Fc^2^)/3'
_refine_ls_weighting_scheme calc
_refine_ls_wR_factor_gt 0.2531
_refine_ls_wR_factor_ref 0.2777
_reflns_Friedel_coverage 0.000
_reflns_number_gt 7884
_reflns_number_total 11705
_reflns_threshold_expression 'I > 2\s(I)'
_cod_data_source_file d0sc04851h2.cif
_cod_data_source_block 1LT
_cod_depositor_comments
;Adding full bibliography for 1559656--1559657.cif.

 Adding full bibliography for 1559656--1559657.cif.
;
_cod_original_cell_volume 2717(8)
_cod_database_code 1559657
_shelx_shelxl_version_number 2018/3
_shelx_space_group_comment
;
The symmetry employed for this shelxl refinement is uniquely defined
by the following loop, which should always be used as a source of
symmetry information in preference to the above space-group names.
They are only intended as comments.
;
_shelx_estimated_absorpt_t_min 0.740
_shelx_estimated_absorpt_t_max 0.740

loop_
_space_group_symop_operation_xyz
'x, y, z'
'-x, -y, -z'

loop_
_atom_site_label
_atom_site_type_symbol
_atom_site_fract_x
_atom_site_fract_y
_atom_site_fract_z
_atom_site_U_iso_or_equiv
_atom_site_adp_type
_atom_site_occupancy
_atom_site_site_symmetry_order
_atom_site_calc_flag
_atom_site_refinement_flags_posn
_atom_site_refinement_flags_adp
_atom_site_refinement_flags_occupancy
_atom_site_disorder_assembly
_atom_site_disorder_group
Dy1 Dy 0.37485(8) 0.27192(6) 0.26591(3) 0.0364(2) Uani 1 1 d . . . . .
S1 S -0.0022(5) -0.1412(4) 0.32833(18) 0.0610(11) Uani 1 1 d . . . . .
S2 S 0.0832(7) -0.1292(5) 0.1575(2) 0.0840(17) Uani 1 1 d . . . . .
S3 S 0.7326(5) 0.6824(4) 0.20054(16) 0.0520(10) Uani 1 1 d . . . . .
P1 P 0.4875(5) 0.3373(4) 0.40260(14) 0.0440(8) Uani 1 1 d . U . . .
P2 P 0.5180(4) 0.3096(4) 0.13238(14) 0.0446(8) Uani 1 1 d . U . . .
C1 C 0.4658(17) 0.1834(12) 0.4213(5) 0.043(2) Uani 1 1 d . U . . .
H1A H 0.359140 0.138210 0.429914 0.051 Uiso 1 1 calc R U . . .
H1B H 0.485258 0.140921 0.391255 0.051 Uiso 1 1 calc R U . . .
C2 C 0.5665(16) 0.1712(12) 0.4666(5) 0.042(2) Uani 1 1 d . U . . .
C3 C 0.7084(17) 0.1686(14) 0.4578(6) 0.047(2) Uani 1 1 d . U . . .
C4 C 0.7709(18) 0.1723(15) 0.4073(6) 0.055(3) Uani 1 1 d . U . . .
H4 H 0.715165 0.180786 0.377963 0.066 Uiso 1 1 calc R U . . .
C5 C 0.9127(19) 0.1634(16) 0.4013(7) 0.063(3) Uani 1 1 d . U . . .
H5 H 0.953400 0.170018 0.368378 0.076 Uiso 1 1 calc R U . . .
C6 C 0.9919(19) 0.1450(16) 0.4435(7) 0.061(3) Uani 1 1 d . U . . .
H6 H 1.084006 0.134410 0.438573 0.073 Uiso 1 1 calc R U . . .
C7 C 0.9432(18) 0.1416(15) 0.4912(7) 0.058(3) Uani 1 1 d . U . . .
H7 H 1.004498 0.132259 0.518863 0.070 Uiso 1 1 calc R U . . .
C8 C 0.8007(18) 0.1516(14) 0.5025(6) 0.050(3) Uani 1 1 d . U . . .
C9 C 0.7459(18) 0.1438(14) 0.5497(6) 0.051(3) Uani 1 1 d . U . . .
H9 H 0.805100 0.132854 0.577607 0.062 Uiso 1 1 calc R U . . .
C10 C 0.6078(18) 0.1508(14) 0.5600(6) 0.049(3) Uani 1 1 d . U . . .
C11 C 0.550(2) 0.1416(15) 0.6095(6) 0.060(3) Uani 1 1 d . U . . .
H11 H 0.608112 0.128531 0.637418 0.073 Uiso 1 1 calc R U . . .
C12 C 0.416(2) 0.1506(16) 0.6192(6) 0.062(3) Uani 1 1 d . U . . .
H12 H 0.382341 0.147641 0.653109 0.075 Uiso 1 1 calc R U . . .
C13 C 0.327(2) 0.1646(15) 0.5773(6) 0.058(3) Uani 1 1 d . U . . .
H13 H 0.232232 0.168891 0.583588 0.069 Uiso 1 1 calc R U . . .
C14 C 0.3708(18) 0.1719(14) 0.5296(6) 0.049(3) Uani 1 1 d . U . . .
H14 H 0.306009 0.180454 0.502921 0.059 Uiso 1 1 calc R U . . .
C15 C 0.5131(17) 0.1673(13) 0.5168(5) 0.046(2) Uani 1 1 d . U . . .
C16 C 0.381(2) 0.5006(16) 0.4380(8) 0.075(4) Uani 1 1 d D U . . .
H16A H 0.458089 0.562050 0.460614 0.090 Uiso 1 1 calc R U . . .
H16B H 0.399022 0.529607 0.402379 0.090 Uiso 1 1 calc R U . . .
C17 C 0.234(2) 0.490(2) 0.4518(11) 0.104(6) Uani 1 1 d D U . . .
H17A H 0.163019 0.456084 0.422779 0.157 Uiso 1 1 calc R U . . .
H17B H 0.236360 0.571738 0.461093 0.157 Uiso 1 1 calc R U . . .
H17C H 0.202345 0.434709 0.480936 0.157 Uiso 1 1 calc R U . . .
C18 C 0.751(2) 0.508(2) 0.3786(9) 0.102(5) Uani 1 1 d D U . . .
H18A H 0.718886 0.579146 0.375002 0.122 Uiso 1 1 calc R U . . .
H18B H 0.740705 0.468560 0.344577 0.122 Uiso 1 1 calc R U . . .
C19 C 0.905(2) 0.552(2) 0.3967(11) 0.129(8) Uani 1 1 d D U . . .
H19A H 0.924558 0.483718 0.412986 0.193 Uiso 1 1 calc R U . . .
H19B H 0.924084 0.619012 0.421506 0.193 Uiso 1 1 calc R U . . .
H19C H 0.971108 0.581771 0.367829 0.193 Uiso 1 1 calc R U . . .
C20 C 0.4857(17) 0.1589(13) 0.1037(5) 0.045(2) Uani 1 1 d . U . . .
H20A H 0.507015 0.106870 0.130147 0.054 Uiso 1 1 calc R U . . .
H20B H 0.377446 0.118966 0.093430 0.054 Uiso 1 1 calc R U . . .
C21 C 0.5798(16) 0.1600(13) 0.0567(5) 0.042(2) Uani 1 1 d . U . . .
C22 C 0.5258(17) 0.1664(12) 0.0065(5) 0.042(2) Uani 1 1 d . U . . .
C23 C 0.3823(18) 0.1791(13) -0.0050(6) 0.050(3) Uani 1 1 d . U . . .
H23 H 0.322456 0.184944 0.022269 0.060 Uiso 1 1 calc R U . . .
C24 C 0.3334(19) 0.1827(14) -0.0534(6) 0.055(3) Uani 1 1 d . U . . .
H24 H 0.238538 0.189167 -0.059550 0.066 Uiso 1 1 calc R U . . .
C25 C 0.419(2) 0.1770(14) -0.0952(6) 0.057(3) Uani 1 1 d . U . . .
H25 H 0.382679 0.181107 -0.128966 0.068 Uiso 1 1 calc R U . . .
C26 C 0.5565(19) 0.1656(14) -0.0874(6) 0.053(3) Uani 1 1 d . U . . .
H26 H 0.613226 0.159712 -0.115615 0.064 Uiso 1 1 calc R U . . .
C27 C 0.6121(18) 0.1626(13) -0.0361(6) 0.046(2) Uani 1 1 d . U . . .
C28 C 0.7539(17) 0.1513(13) -0.0282(6) 0.047(3) Uani 1 1 d . U . . .
H28 H 0.809692 0.146426 -0.056847 0.056 Uiso 1 1 calc R U . . .
C29 C 0.8123(17) 0.1474(14) 0.0212(6) 0.047(2) Uani 1 1 d . U . . .
C30 C 0.9559(17) 0.1371(14) 0.0301(6) 0.052(3) Uani 1 1 d . U . . .
H30 H 1.014697 0.134941 0.001865 0.063 Uiso 1 1 calc R U . . .
C31 C 1.0078(19) 0.1306(16) 0.0779(7) 0.062(3) Uani 1 1 d . U . . .
H31 H 1.099692 0.118387 0.082978 0.075 Uiso 1 1 calc R U . . .
C32 C 0.9277(18) 0.1416(15) 0.1204(7) 0.056(3) Uani 1 1 d . U . . .
H32 H 0.971345 0.141616 0.153469 0.068 Uiso 1 1 calc R U . . .
C33 C 0.7894(17) 0.1524(13) 0.1169(6) 0.049(3) Uani 1 1 d . U . . .
H33 H 0.737758 0.157170 0.146641 0.059 Uiso 1 1 calc R U . . .
C34 C 0.7232(17) 0.1565(13) 0.0647(6) 0.045(2) Uani 1 1 d . U . . .
C35 C 0.7243(19) 0.4749(18) 0.0736(7) 0.071(4) Uani 1 1 d D U . . .
H35A H 0.680433 0.419204 0.043810 0.085 Uiso 1 1 calc R U . . .
H35B H 0.681258 0.539529 0.073246 0.085 Uiso 1 1 calc R U . . .
C36 C 0.885(2) 0.532(2) 0.0695(9) 0.103(7) Uani 1 1 d D U . . .
H36A H 0.926495 0.596331 0.095908 0.154 Uiso 1 1 calc R U . . .
H36B H 0.908583 0.568383 0.035728 0.154 Uiso 1 1 calc R U . . .
H36C H 0.928749 0.469184 0.074216 0.154 Uiso 1 1 calc R U . . .
C37 C 0.358(2) 0.4508(16) 0.1197(7) 0.064(3) Uani 1 1 d D U . . .
H37A H 0.292311 0.420092 0.149235 0.077 Uiso 1 1 calc R U . . .
H37B H 0.446640 0.523873 0.131286 0.077 Uiso 1 1 calc R U . . .
C38 C 0.276(2) 0.4868(18) 0.0803(8) 0.086(5) Uani 1 1 d D U . . .
H38A H 0.334336 0.505860 0.049239 0.129 Uiso 1 1 calc R U . . .
H38B H 0.258666 0.560047 0.091576 0.129 Uiso 1 1 calc R U . . .
H38C H 0.178528 0.418924 0.073053 0.129 Uiso 1 1 calc R U . . .
C39 C 0.8278(17) 0.0615(17) 0.2561(6) 0.052(4) Uani 1 1 d . . . . .
H39 H 0.933665 0.082132 0.255890 0.063 Uiso 1 1 calc R U . . .
C40 C 0.778(2) 0.1491(14) 0.2698(5) 0.053(4) Uani 1 1 d . . . . .
H40 H 0.846293 0.229875 0.279444 0.064 Uiso 1 1 calc R U . . .
C41 C 0.6106(16) 0.1143(14) 0.2691(5) 0.043(3) Uani 1 1 d . . . . .
C42 C 0.5185(16) -0.0078(14) 0.2515(6) 0.048(4) Uani 1 1 d . . . . .
H42 H 0.411736 -0.034197 0.248988 0.058 Uiso 1 1 calc R U . . .
C43 C 0.588(2) -0.0853(15) 0.2385(6) 0.056(4) Uani 1 1 d . . . . .
H43 H 0.527315 -0.165591 0.225828 0.068 Uiso 1 1 calc R U . . .
C44 C 0.155(2) 0.6370(19) 0.2767(8) 0.080(6) Uani 1 1 d . . . . .
H44 H 0.204413 0.712269 0.295268 0.096 Uiso 1 1 calc R U . . .
C45 C 0.210(2) 0.5405(18) 0.2816(7) 0.071(5) Uani 1 1 d . . . . .
H45 H 0.291306 0.549025 0.304991 0.085 Uiso 1 1 calc R U . . .
C46 C 0.1425(16) 0.4305(13) 0.2512(6) 0.046(4) Uani 1 1 d . . . . .
C47 C 0.0211(17) 0.4250(15) 0.2171(7) 0.056(4) Uani 1 1 d . . . . .
H47 H -0.024287 0.356645 0.194343 0.067 Uiso 1 1 calc R U . . .
C48 C -0.031(2) 0.5236(18) 0.2178(7) 0.067(5) Uani 1 1 d . . . . .
H48 H -0.116260 0.517513 0.196901 0.080 Uiso 1 1 calc R U . . .
C49 C 0.1210(18) 0.0026(15) 0.3231(5) 0.046(3) Uani 1 1 d . . . . .
C50 C 0.1650(17) 0.0070(16) 0.1875(6) 0.050(4) Uani 1 1 d . . . . .
C51 C 0.6065(18) 0.5760(14) 0.2360(6) 0.044(3) Uani 1 1 d . . . . .
N1 N 0.2088(17) 0.1009(15) 0.3179(6) 0.065(4) Uani 1 1 d . . . . .
N2 N 0.2201(15) 0.1060(12) 0.2071(5) 0.058(3) Uani 1 1 d . . . . .
N3 N 0.5235(16) 0.4979(12) 0.2599(6) 0.056(3) Uani 1 1 d . . . . .
N4 N 0.7359(16) -0.0544(12) 0.2426(5) 0.054(3) Uani 1 1 d . . . . .
H4N H 0.775296 -0.107302 0.233891 0.080 Uiso 1 1 d R U . . .
N5 N 0.0362(17) 0.6233(13) 0.2465(6) 0.066(4) Uani 1 1 d . . . . .
H5N H 0.005941 0.684799 0.244451 0.099 Uiso 1 1 d R U . . .
O1 O 0.4334(12) 0.3477(9) 0.3505(4) 0.051(2) Uani 1 1 d . U . . .
O2 O 0.3951(14) 0.3780(10) 0.4426(4) 0.059(2) Uani 1 1 d . U . . .
O3 O 0.6572(14) 0.4230(12) 0.4127(5) 0.079(3) Uani 1 1 d . U . . .
O4 O 0.4977(13) 0.3019(11) 0.1881(4) 0.061(3) Uani 1 1 d . U . . .
O5 O 0.6834(12) 0.4028(9) 0.1216(4) 0.051(2) Uani 1 1 d . U . . .
O6 O 0.4075(12) 0.3540(10) 0.1019(4) 0.055(2) Uani 1 1 d . U . . .
O7 O 0.5522(12) 0.1941(10) 0.2850(4) 0.051(3) Uani 1 1 d . . . . .
O8 O 0.1848(11) 0.3385(10) 0.2543(5) 0.061(3) Uani 1 1 d . . . . .

loop_
_atom_site_aniso_label
_atom_site_aniso_U_11
_atom_site_aniso_U_22
_atom_site_aniso_U_33
_atom_site_aniso_U_23
_atom_site_aniso_U_13
_atom_site_aniso_U_12
Dy1 0.0408(4) 0.0380(3) 0.0391(3) -0.0017(2) -0.0010(2) 0.0251(3)
S1 0.064(3) 0.055(3) 0.063(3) 0.002(2) 0.001(2) 0.022(2)
S2 0.108(4) 0.054(3) 0.065(3) -0.011(2) 0.021(3) 0.002(3)
S3 0.058(2) 0.046(2) 0.062(2) 0.0037(19) 0.007(2) 0.0304(19)
P1 0.051(2) 0.0416(19) 0.0380(19) -0.0012(15) -0.0038(16) 0.0172(16)
P2 0.048(2) 0.052(2) 0.0390(19) -0.0049(16) 0.0023(16) 0.0252(17)
C1 0.049(5) 0.038(5) 0.038(5) -0.001(4) -0.004(5) 0.013(4)
C2 0.051(5) 0.035(5) 0.040(5) 0.001(4) -0.004(4) 0.018(4)
C3 0.047(5) 0.044(5) 0.050(5) -0.002(5) -0.007(4) 0.018(4)
C4 0.048(6) 0.063(6) 0.056(6) 0.001(6) -0.002(5) 0.023(5)
C5 0.052(6) 0.068(7) 0.067(7) -0.001(6) 0.001(6) 0.019(6)
C6 0.054(6) 0.060(7) 0.072(7) 0.003(6) -0.004(5) 0.025(6)
C7 0.052(6) 0.055(6) 0.069(6) 0.006(6) -0.010(5) 0.022(5)
C8 0.051(5) 0.042(5) 0.057(5) 0.003(5) -0.012(4) 0.019(5)
C9 0.054(6) 0.045(6) 0.053(6) 0.008(5) -0.012(5) 0.017(5)
C10 0.060(5) 0.044(5) 0.042(5) 0.004(5) -0.005(4) 0.018(5)
C11 0.073(7) 0.059(6) 0.042(5) 0.007(6) -0.004(5) 0.018(6)
C12 0.077(7) 0.064(7) 0.042(6) 0.002(6) 0.003(5) 0.022(6)
C13 0.067(7) 0.058(6) 0.045(6) 0.007(6) 0.006(5) 0.020(6)
C14 0.057(6) 0.048(6) 0.042(5) 0.009(5) 0.001(5) 0.021(5)
C15 0.056(5) 0.041(5) 0.040(5) 0.005(4) -0.003(4) 0.018(4)
C16 0.105(8) 0.052(7) 0.077(8) -0.004(7) 0.009(8) 0.040(7)
C17 0.098(12) 0.075(12) 0.150(16) -0.013(12) -0.004(12) 0.044(10)
C18 0.076(8) 0.089(9) 0.106(10) 0.028(8) -0.013(8) -0.006(8)
C19 0.074(10) 0.112(15) 0.156(17) 0.047(14) -0.012(12) -0.012(12)
C20 0.047(5) 0.047(5) 0.044(5) 0.000(5) 0.002(5) 0.022(5)
C21 0.048(5) 0.039(5) 0.047(5) -0.003(4) 0.001(4) 0.024(4)
C22 0.053(5) 0.034(5) 0.046(5) -0.002(4) 0.000(4) 0.023(4)
C23 0.058(6) 0.045(6) 0.052(6) -0.001(5) -0.005(5) 0.026(5)
C24 0.061(6) 0.052(6) 0.055(6) 0.004(6) -0.009(5) 0.026(5)
C25 0.071(7) 0.048(6) 0.051(6) 0.006(6) -0.007(5) 0.023(6)
C26 0.065(6) 0.046(6) 0.047(6) 0.002(5) 0.000(5) 0.020(5)
C27 0.059(5) 0.037(5) 0.046(5) 0.002(5) 0.005(4) 0.021(4)
C28 0.054(6) 0.042(5) 0.049(5) 0.000(5) 0.012(5) 0.021(5)
C29 0.046(5) 0.045(5) 0.056(5) 0.000(5) 0.009(4) 0.024(4)
C30 0.042(6) 0.056(6) 0.065(6) 0.002(6) 0.011(5) 0.026(5)
C31 0.048(6) 0.070(7) 0.072(7) 0.000(6) 0.003(5) 0.027(6)
C32 0.048(6) 0.061(6) 0.066(7) -0.007(6) -0.005(5) 0.027(5)
C33 0.051(6) 0.046(6) 0.057(6) -0.004(5) -0.005(5) 0.026(5)
C34 0.049(5) 0.044(5) 0.054(5) 0.000(5) 0.002(4) 0.030(4)
C35 0.073(7) 0.067(8) 0.059(7) 0.007(6) 0.002(7) 0.010(7)
C36 0.082(10) 0.107(14) 0.089(13) 0.028(11) 0.010(10) 0.003(11)
C37 0.072(8) 0.060(7) 0.074(8) -0.011(6) -0.012(6) 0.041(6)
C38 0.095(12) 0.064(10) 0.109(13) 0.000(10) -0.031(10) 0.044(9)
C39 0.037(8) 0.083(12) 0.046(9) 0.004(8) 0.005(7) 0.034(8)
C40 0.102(13) 0.044(8) 0.034(7) 0.010(6) 0.020(8) 0.050(9)
C41 0.046(8) 0.052(9) 0.038(7) 0.011(7) 0.003(6) 0.027(7)
C42 0.035(8) 0.050(9) 0.060(10) 0.004(7) -0.004(7) 0.018(7)
C43 0.067(11) 0.045(9) 0.062(10) -0.001(8) 0.005(8) 0.026(8)
C44 0.083(14) 0.075(13) 0.095(15) -0.023(11) -0.015(12) 0.048(12)
C45 0.071(12) 0.088(14) 0.074(12) -0.016(11) -0.019(10) 0.055(11)
C46 0.044(8) 0.046(8) 0.062(10) -0.012(7) 0.004(7) 0.031(7)
C47 0.047(9) 0.058(10) 0.076(11) 0.003(8) -0.013(8) 0.035(8)
C48 0.076(12) 0.077(13) 0.072(12) -0.008(10) -0.011(10) 0.058(11)
C49 0.050(9) 0.049(9) 0.038(8) -0.002(7) 0.005(7) 0.019(8)
C50 0.044(9) 0.070(11) 0.047(9) 0.005(8) 0.006(7) 0.033(8)
C51 0.057(9) 0.040(8) 0.045(8) -0.001(7) -0.008(7) 0.030(7)
N1 0.061(9) 0.077(11) 0.060(9) 0.004(8) 0.014(7) 0.030(8)
N2 0.056(8) 0.047(8) 0.062(9) -0.013(7) -0.012(7) 0.012(7)
N3 0.069(9) 0.039(7) 0.067(9) 0.002(7) 0.010(7) 0.026(7)
N4 0.073(9) 0.058(8) 0.051(8) -0.007(6) -0.002(7) 0.049(8)
N5 0.072(10) 0.053(8) 0.090(11) -0.001(8) -0.004(8) 0.045(8)
O1 0.073(6) 0.042(5) 0.045(5) -0.003(4) -0.003(4) 0.030(4)
O2 0.085(6) 0.047(5) 0.054(5) -0.001(4) 0.008(5) 0.035(4)
O3 0.068(5) 0.068(6) 0.080(6) 0.017(5) -0.015(5) 0.002(5)
O4 0.071(6) 0.070(6) 0.040(5) -0.011(5) -0.002(5) 0.027(5)
O5 0.053(5) 0.052(5) 0.046(5) -0.004(4) -0.003(4) 0.020(4)
O6 0.061(5) 0.052(5) 0.057(5) -0.010(4) -0.008(4) 0.029(4)
O7 0.055(6) 0.063(7) 0.054(6) -0.006(5) -0.005(5) 0.045(6)
O8 0.043(6) 0.054(6) 0.102(9) -0.002(6) -0.012(6) 0.039(5)

loop_
_atom_type_symbol
_atom_type_description
_atom_type_scat_dispersion_real
_atom_type_scat_dispersion_imag
_atom_type_scat_source
C C 0.0033 0.0016 'International Tables Vol C Tables 4.2.6.8 and 6.1.1.4'
H H 0.0000 0.0000 'International Tables Vol C Tables 4.2.6.8 and 6.1.1.4'
Dy Dy -0.1892 4.4098 'International Tables Vol C Tables 4.2.6.8 and 6.1.1.4'
N N 0.0061 0.0033 'International Tables Vol C Tables 4.2.6.8 and 6.1.1.4'
O O 0.0106 0.0060 'International Tables Vol C Tables 4.2.6.8 and 6.1.1.4'
P P 0.1023 0.0942 'International Tables Vol C Tables 4.2.6.8 and 6.1.1.4'
S S 0.1246 0.1234 'International Tables Vol C Tables 4.2.6.8 and 6.1.1.4'

loop_
_geom_angle_atom_site_label_1
_geom_angle_atom_site_label_2
_geom_angle_atom_site_label_3
_geom_angle
_geom_angle_site_symmetry_1
_geom_angle_site_symmetry_3
_geom_angle_publ_flag
O8 Dy1 O7 173.8(4) . . ?
O8 Dy1 O4 106.1(4) . . ?
O7 Dy1 O4 79.8(4) . . ?
O8 Dy1 O1 94.6(4) . . ?
O7 Dy1 O1 81.9(4) . . ?
O4 Dy1 O1 137.3(4) . . ?
O8 Dy1 N2 83.3(5) . . ?
O7 Dy1 N2 97.0(4) . . ?
O4 Dy1 N2 72.4(5) . . ?
O1 Dy1 N2 148.4(4) . . ?
O8 Dy1 N1 89.2(5) . . ?
O7 Dy1 N1 85.0(5) . . ?
O4 Dy1 N1 139.4(5) . . ?
O1 Dy1 N1 76.0(5) . . ?
N2 Dy1 N1 72.4(5) . . ?
O8 Dy1 N3 80.5(4) . . ?
O7 Dy1 N3 103.3(4) . . ?
O4 Dy1 N3 73.6(4) . . ?
O1 Dy1 N3 73.7(4) . . ?
N2 Dy1 N3 136.1(5) . . ?
N1 Dy1 N3 147.0(5) . . ?
O1 P1 O3 112.6(7) . . ?
O1 P1 O2 110.2(6) . . ?
O3 P1 O2 106.3(7) . . ?
O1 P1 C1 115.3(6) . . ?
O3 P1 C1 107.4(7) . . ?
O2 P1 C1 104.4(7) . . ?
O4 P2 O6 114.9(7) . . ?
O4 P2 O5 109.1(6) . . ?
O6 P2 O5 107.4(6) . . ?
O4 P2 C20 111.9(7) . . ?
O6 P2 C20 103.7(6) . . ?
O5 P2 C20 109.7(6) . . ?
C2 C1 P1 117.4(10) . . ?
C2 C1 H1A 108.0 . . ?
P1 C1 H1A 108.0 . . ?
C2 C1 H1B 108.0 . . ?
P1 C1 H1B 108.0 . . ?
H1A C1 H1B 107.2 . . ?
C3 C2 C15 121.6(13) . . ?
C3 C2 C1 120.1(13) . . ?
C15 C2 C1 118.2(13) . . ?
C2 C3 C4 124.7(13) . . ?
C2 C3 C8 118.7(14) . . ?
C4 C3 C8 116.4(14) . . ?
C5 C4 C3 121.5(15) . . ?
C5 C4 H4 119.3 . . ?
C3 C4 H4 119.3 . . ?
C6 C5 C4 119.9(17) . . ?
C6 C5 H5 120.0 . . ?
C4 C5 H5 120.0 . . ?
C7 C6 C5 122.3(17) . . ?
C7 C6 H6 118.8 . . ?
C5 C6 H6 118.8 . . ?
C6 C7 C8 122.9(15) . . ?
C6 C7 H7 118.6 . . ?
C8 C7 H7 118.6 . . ?
C9 C8 C7 124.3(14) . . ?
C9 C8 C3 118.8(14) . . ?
C7 C8 C3 116.9(15) . . ?
C8 C9 C10 124.0(14) . . ?
C8 C9 H9 118.0 . . ?
C10 C9 H9 118.0 . . ?
C9 C10 C11 123.7(15) . . ?
C9 C10 C15 118.8(14) . . ?
C11 C10 C15 117.4(15) . . ?
C12 C11 C10 123.1(16) . . ?
C12 C11 H11 118.4 . . ?
C10 C11 H11 118.4 . . ?
C11 C12 C13 118.1(16) . . ?
C11 C12 H12 120.9 . . ?
C13 C12 H12 120.9 . . ?
C14 C13 C12 122.8(17) . . ?
C14 C13 H13 118.6 . . ?
C12 C13 H13 118.6 . . ?
C13 C14 C15 122.1(15) . . ?
C13 C14 H14 119.0 . . ?
C15 C14 H14 119.0 . . ?
C2 C15 C14 125.6(13) . . ?
C2 C15 C10 117.9(14) . . ?
C14 C15 C10 116.4(13) . . ?
C17 C16 O2 109.9(16) . . ?
C17 C16 H16A 109.7 . . ?
O2 C16 H16A 109.7 . . ?
C17 C16 H16B 109.7 . . ?
O2 C16 H16B 109.7 . . ?
H16A C16 H16B 108.2 . . ?
C16 C17 H17A 109.5 . . ?
C16 C17 H17B 109.5 . . ?
H17A C17 H17B 109.5 . . ?
C16 C17 H17C 109.5 . . ?
H17A C17 H17C 109.5 . . ?
H17B C17 H17C 109.5 . . ?
O3 C18 C19 110.5(18) . . ?
O3 C18 H18A 109.6 . . ?
C19 C18 H18A 109.6 . . ?
O3 C18 H18B 109.6 . . ?
C19 C18 H18B 109.6 . . ?
H18A C18 H18B 108.1 . . ?
C18 C19 H19A 109.5 . . ?
C18 C19 H19B 109.5 . . ?
H19A C19 H19B 109.5 . . ?
C18 C19 H19C 109.5 . . ?
H19A C19 H19C 109.5 . . ?
H19B C19 H19C 109.5 . . ?
C21 C20 P2 116.0(10) . . ?
C21 C20 H20A 108.3 . . ?
P2 C20 H20A 108.3 . . ?
C21 C20 H20B 108.3 . . ?
P2 C20 H20B 108.3 . . ?
H20A C20 H20B 107.4 . . ?
C34 C21 C22 119.6(13) . . ?
C34 C21 C20 118.7(13) . . ?
C22 C21 C20 121.7(13) . . ?
C21 C22 C27 120.6(13) . . ?
C21 C22 C23 123.1(13) . . ?
C27 C22 C23 116.4(13) . . ?
C24 C23 C22 121.4(15) . . ?
C24 C23 H23 119.3 . . ?
C22 C23 H23 119.3 . . ?
C23 C24 C25 121.5(16) . . ?
C23 C24 H24 119.2 . . ?
C25 C24 H24 119.2 . . ?
C26 C25 C24 120.5(15) . . ?
C26 C25 H25 119.7 . . ?
C24 C25 H25 119.7 . . ?
C25 C26 C27 119.1(15) . . ?
C25 C26 H26 120.4 . . ?
C27 C26 H26 120.4 . . ?
C22 C27 C28 120.0(13) . . ?
C22 C27 C26 121.1(14) . . ?
C28 C27 C26 118.9(14) . . ?
C29 C28 C27 120.9(13) . . ?
C29 C28 H28 119.5 . . ?
C27 C28 H28 119.5 . . ?
C28 C29 C30 121.9(14) . . ?
C28 C29 C34 117.9(13) . . ?
C30 C29 C34 120.2(14) . . ?
C31 C30 C29 120.7(15) . . ?
C31 C30 H30 119.7 . . ?
C29 C30 H30 119.7 . . ?
C30 C31 C32 120.8(16) . . ?
C30 C31 H31 119.6 . . ?
C32 C31 H31 119.6 . . ?
C33 C32 C31 123.8(16) . . ?
C33 C32 H32 118.1 . . ?
C31 C32 H32 118.1 . . ?
C32 C33 C34 117.9(15) . . ?
C32 C33 H33 121.0 . . ?
C34 C33 H33 121.0 . . ?
C21 C34 C29 120.8(13) . . ?
C21 C34 C33 122.6(13) . . ?
C29 C34 C33 116.4(13) . . ?
C36 C35 O5 111.1(16) . . ?
C36 C35 H35A 109.4 . . ?
O5 C35 H35A 109.4 . . ?
C36 C35 H35B 109.4 . . ?
O5 C35 H35B 109.4 . . ?
H35A C35 H35B 108.0 . . ?
C35 C36 H36A 109.5 . . ?
C35 C36 H36B 109.5 . . ?
H36A C36 H36B 109.5 . . ?
C35 C36 H36C 109.5 . . ?
H36A C36 H36C 109.5 . . ?
H36B C36 H36C 109.5 . . ?
C38 C37 O6 111.8(15) . . ?
C38 C37 H37A 109.3 . . ?
O6 C37 H37A 109.3 . . ?
C38 C37 H37B 109.3 . . ?
O6 C37 H37B 109.3 . . ?
H37A C37 H37B 107.9 . . ?
C37 C38 H38A 109.5 . . ?
C37 C38 H38B 109.5 . . ?
H38A C38 H38B 109.5 . . ?
C37 C38 H38C 109.5 . . ?
H38A C38 H38C 109.5 . . ?
H38B C38 H38C 109.5 . . ?
C40 C39 N4 123.5(15) . . ?
C40 C39 H39 118.2 . . ?
N4 C39 H39 118.2 . . ?
C39 C40 C41 117.1(16) . . ?
C39 C40 H40 121.4 . . ?
C41 C40 H40 121.4 . . ?
O7 C41 C42 122.3(13) . . ?
O7 C41 C40 120.7(13) . . ?
C42 C41 C40 116.9(13) . . ?
C43 C42 C41 118.2(14) . . ?
C43 C42 H42 120.9 . . ?
C41 C42 H42 120.9 . . ?
N4 C43 C42 123.4(16) . . ?
N4 C43 H43 118.3 . . ?
C42 C43 H43 118.3 . . ?
N5 C44 C45 120.7(18) . . ?
N5 C44 H44 119.6 . . ?
C45 C44 H44 119.6 . . ?
C44 C45 C46 119.7(16) . . ?
C44 C45 H45 120.2 . . ?
C46 C45 H45 120.2 . . ?
O8 C46 C47 120.4(14) . . ?
O8 C46 C45 123.0(14) . . ?
C47 C46 C45 116.6(13) . . ?
C48 C47 C46 118.8(16) . . ?
C48 C47 H47 120.6 . . ?
C46 C47 H47 120.6 . . ?
N5 C48 C47 121.9(16) . . ?
N5 C48 H48 119.0 . . ?
C47 C48 H48 119.0 . . ?
N1 C49 S1 177.4(15) . . ?
N2 C50 S2 177.0(15) . . ?
N3 C51 S3 176.1(13) . . ?
C49 N1 Dy1 153.0(13) . . ?
C50 N2 Dy1 160.2(13) . . ?
C51 N3 Dy1 145.9(12) . . ?
C43 N4 C39 120.6(13) . . ?
C43 N4 H4N 120.1 . . ?
C39 N4 H4N 119.1 . . ?
C48 N5 C44 122.0(15) . . ?
C48 N5 H5N 119.9 . . ?
C44 N5 H5N 118.1 . . ?
P1 O1 Dy1 150.2(6) . . ?
C16 O2 P1 120.0(10) . . ?
C18 O3 P1 126.3(12) . . ?
P2 O4 Dy1 159.1(7) . . ?
C35 O5 P2 123.3(10) . . ?
C37 O6 P2 124.2(9) . . ?
C41 O7 Dy1 143.2(9) . . ?
C46 O8 Dy1 148.1(10) . . ?

loop_
_geom_bond_atom_site_label_1
_geom_bond_atom_site_label_2
_geom_bond_distance
_geom_bond_site_symmetry_2
_geom_bond_publ_flag
Dy1 O8 2.251(9) . ?
Dy1 O7 2.258(9) . ?
Dy1 O4 2.347(11) . ?
Dy1 O1 2.355(11) . ?
Dy1 N2 2.449(14) . ?
Dy1 N1 2.473(16) . ?
Dy1 N3 2.488(14) . ?
S1 C49 1.656(17) . ?
S2 C50 1.667(18) . ?
S3 C51 1.674(17) . ?
P1 O1 1.467(11) . ?
P1 O3 1.567(13) . ?
P1 O2 1.579(11) . ?
P1 C1 1.803(14) . ?
P2 O4 1.478(11) . ?
P2 O6 1.548(11) . ?
P2 O5 1.581(11) . ?
P2 C20 1.827(15) . ?
C1 C2 1.548(19) . ?
C1 H1A 0.9900 . ?
C1 H1B 0.9900 . ?
C2 C3 1.40(2) . ?
C2 C15 1.42(2) . ?
C3 C4 1.46(2) . ?
C3 C8 1.50(2) . ?
C4 C5 1.42(2) . ?
C4 H4 0.9500 . ?
C5 C6 1.38(2) . ?
C5 H5 0.9500 . ?
C6 C7 1.34(2) . ?
C6 H6 0.9500 . ?
C7 C8 1.46(2) . ?
C7 H7 0.9500 . ?
C8 C9 1.35(2) . ?
C9 C10 1.39(2) . ?
C9 H9 0.9500 . ?
C10 C11 1.41(2) . ?
C10 C15 1.49(2) . ?
C11 C12 1.37(2) . ?
C11 H11 0.9500 . ?
C12 C13 1.41(2) . ?
C12 H12 0.9500 . ?
C13 C14 1.32(2) . ?
C13 H13 0.9500 . ?
C14 C15 1.44(2) . ?
C14 H14 0.9500 . ?
C16 C17 1.425(15) . ?
C16 O2 1.495(19) . ?
C16 H16A 0.9900 . ?
C16 H16B 0.9900 . ?
C17 H17A 0.9800 . ?
C17 H17B 0.9800 . ?
C17 H17C 0.9800 . ?
C18 O3 1.40(2) . ?
C18 C19 1.431(15) . ?
C18 H18A 0.9900 . ?
C18 H18B 0.9900 . ?
C19 H19A 0.9800 . ?
C19 H19B 0.9800 . ?
C19 H19C 0.9800 . ?
C20 C21 1.548(19) . ?
C20 H20A 0.9900 . ?
C20 H20B 0.9900 . ?
C21 C34 1.400(19) . ?
C21 C22 1.41(2) . ?
C22 C27 1.42(2) . ?
C22 C23 1.46(2) . ?
C23 C24 1.34(2) . ?
C23 H23 0.9500 . ?
C24 C25 1.41(2) . ?
C24 H24 0.9500 . ?
C25 C26 1.38(2) . ?
C25 H25 0.9500 . ?
C26 C27 1.44(2) . ?
C26 H26 0.9500 . ?
C27 C28 1.42(2) . ?
C28 C29 1.40(2) . ?
C28 H28 0.9500 . ?
C29 C30 1.44(2) . ?
C29 C34 1.47(2) . ?
C30 C31 1.35(2) . ?
C30 H30 0.9500 . ?
C31 C32 1.41(2) . ?
C31 H31 0.9500 . ?
C32 C33 1.38(2) . ?
C32 H32 0.9500 . ?
C33 C34 1.50(2) . ?
C33 H33 0.9500 . ?
C35 C36 1.432(15) . ?
C35 O5 1.492(19) . ?
C35 H35A 0.9900 . ?
C35 H35B 0.9900 . ?
C36 H36A 0.9800 . ?
C36 H36B 0.9800 . ?
C36 H36C 0.9800 . ?
C37 C38 1.435(15) . ?
C37 O6 1.469(18) . ?
C37 H37A 0.9900 . ?
C37 H37B 0.9900 . ?
C38 H38A 0.9800 . ?
C38 H38B 0.9800 . ?
C38 H38C 0.9800 . ?
C39 C40 1.34(2) . ?
C39 N4 1.34(2) . ?
C39 H39 0.9500 . ?
C40 C41 1.50(2) . ?
C40 H40 0.9500 . ?
C41 O7 1.331(16) . ?
C41 C42 1.43(2) . ?
C42 C43 1.36(2) . ?
C42 H42 0.9500 . ?
C43 N4 1.32(2) . ?
C43 H43 0.9500 . ?
C44 N5 1.33(2) . ?
C44 C45 1.42(2) . ?
C44 H44 0.9500 . ?
C45 C46 1.43(2) . ?
C45 H45 0.9500 . ?
C46 O8 1.289(15) . ?
C46 C47 1.43(2) . ?
C47 C48 1.42(2) . ?
C47 H47 0.9500 . ?
C48 N5 1.32(2) . ?
C48 H48 0.9500 . ?
C49 N1 1.15(2) . ?
C50 N2 1.18(2) . ?
C51 N3 1.158(19) . ?
N4 H4N 0.8732 . ?
N5 H5N 0.8733 . ?

loop_
_geom_hbond_atom_site_label_D
_geom_hbond_atom_site_label_H
_geom_hbond_atom_site_label_A
_geom_hbond_distance_DH
_geom_hbond_distance_HA
_geom_hbond_distance_DA
_geom_hbond_angle_DHA
_geom_hbond_site_symmetry_A
_geom_hbond_publ_flag
N5 H5N S3 0.87 2.82 3.422(15) 127.6 1_455 yes
N5 H5N S1 0.87 3.02 3.626(16) 128.4 1_565 yes
N4 H4N S3 0.87 2.49 3.260(14) 147.5 1_545 yes
C48 H48 S3 0.95 2.82 3.457(16) 125.0 1_455 yes

loop_
_geom_torsion_atom_site_label_1
_geom_torsion_atom_site_label_2
_geom_torsion_atom_site_label_3
_geom_torsion_atom_site_label_4
_geom_torsion
_geom_torsion_site_symmetry_1
_geom_torsion_site_symmetry_2
_geom_torsion_site_symmetry_3
_geom_torsion_site_symmetry_4
_geom_torsion_publ_flag
O1 P1 C1 C2 159.3(10) . . . . ?
O3 P1 C1 C2 32.9(13) . . . . ?
O2 P1 C1 C2 -79.6(12) . . . . ?
P1 C1 C2 C3 -89.5(15) . . . . ?
P1 C1 C2 C15 88.3(15) . . . . ?
C15 C2 C3 C4 180.0(14) . . . . ?
C1 C2 C3 C4 -2(2) . . . . ?
C15 C2 C3 C8 5(2) . . . . ?
C1 C2 C3 C8 -177.6(12) . . . . ?
C2 C3 C4 C5 -176.9(15) . . . . ?
C8 C3 C4 C5 -2(2) . . . . ?
C3 C4 C5 C6 3(3) . . . . ?
C4 C5 C6 C7 -4(3) . . . . ?
C5 C6 C7 C8 3(3) . . . . ?
C6 C7 C8 C9 177.3(17) . . . . ?
C6 C7 C8 C3 -1(2) . . . . ?
C2 C3 C8 C9 -2(2) . . . . ?
C4 C3 C8 C9 -178.0(14) . . . . ?
C2 C3 C8 C7 176.2(14) . . . . ?
C4 C3 C8 C7 1(2) . . . . ?
C7 C8 C9 C10 -178.5(15) . . . . ?
C3 C8 C9 C10 0(2) . . . . ?
C8 C9 C10 C11 179.5(16) . . . . ?
C8 C9 C10 C15 0(2) . . . . ?
C9 C10 C11 C12 178.9(16) . . . . ?
C15 C10 C11 C12 -2(2) . . . . ?
C10 C11 C12 C13 3(3) . . . . ?
C11 C12 C13 C14 -2(3) . . . . ?
C12 C13 C14 C15 -1(3) . . . . ?
C3 C2 C15 C14 178.7(14) . . . . ?
C1 C2 C15 C14 1(2) . . . . ?
C3 C2 C15 C10 -5(2) . . . . ?
C1 C2 C15 C10 177.7(12) . . . . ?
C13 C14 C15 C2 178.2(15) . . . . ?
C13 C14 C15 C10 1(2) . . . . ?
C9 C10 C15 C2 2(2) . . . . ?
C11 C10 C15 C2 -177.3(14) . . . . ?
C9 C10 C15 C14 179.0(14) . . . . ?
C11 C10 C15 C14 0(2) . . . . ?
O4 P2 C20 C21 -148.1(10) . . . . ?
O6 P2 C20 C21 87.5(11) . . . . ?
O5 P2 C20 C21 -26.9(12) . . . . ?
P2 C20 C21 C34 87.3(14) . . . . ?
P2 C20 C21 C22 -91.7(15) . . . . ?
C34 C21 C22 C27 3(2) . . . . ?
C20 C21 C22 C27 -177.6(13) . . . . ?
C34 C21 C22 C23 -175.6(13) . . . . ?
C20 C21 C22 C23 3(2) . . . . ?
C21 C22 C23 C24 -178.8(14) . . . . ?
C27 C22 C23 C24 2(2) . . . . ?
C22 C23 C24 C25 -1(2) . . . . ?
C23 C24 C25 C26 1(2) . . . . ?
C24 C25 C26 C27 -2(2) . . . . ?
C21 C22 C27 C28 1(2) . . . . ?
C23 C22 C27 C28 179.5(13) . . . . ?
C21 C22 C27 C26 178.3(13) . . . . ?
C23 C22 C27 C26 -3(2) . . . . ?
C25 C26 C27 C22 2(2) . . . . ?
C25 C26 C27 C28 -179.7(14) . . . . ?
C22 C27 C28 C29 -2(2) . . . . ?
C26 C27 C28 C29 -179.6(14) . . . . ?
C27 C28 C29 C30 -179.4(14) . . . . ?
C27 C28 C29 C34 -1(2) . . . . ?
C28 C29 C30 C31 -178.4(15) . . . . ?
C34 C29 C30 C31 3(2) . . . . ?
C29 C30 C31 C32 -4(3) . . . . ?
C30 C31 C32 C33 4(3) . . . . ?
C31 C32 C33 C34 -2(2) . . . . ?
C22 C21 C34 C29 -6(2) . . . . ?
C20 C21 C34 C29 175.1(13) . . . . ?
C22 C21 C34 C33 178.7(13) . . . . ?
C20 C21 C34 C33 0(2) . . . . ?
C28 C29 C34 C21 4(2) . . . . ?
C30 C29 C34 C21 -176.7(14) . . . . ?
C28 C29 C34 C33 -179.8(13) . . . . ?
C30 C29 C34 C33 -1(2) . . . . ?
C32 C33 C34 C21 176.2(14) . . . . ?
C32 C33 C34 C29 1(2) . . . . ?
N4 C39 C40 C41 -1(2) . . . . ?
C39 C40 C41 O7 176.1(13) . . . . ?
C39 C40 C41 C42 -3.0(19) . . . . ?
O7 C41 C42 C43 -176.7(14) . . . . ?
C40 C41 C42 C43 2(2) . . . . ?
C41 C42 C43 N4 2(2) . . . . ?
N5 C44 C45 C46 4(3) . . . . ?
C44 C45 C46 O8 -178.8(18) . . . . ?
C44 C45 C46 C47 0(3) . . . . ?
O8 C46 C47 C48 174.8(16) . . . . ?
C45 C46 C47 C48 -4(2) . . . . ?
C46 C47 C48 N5 5(3) . . . . ?
C42 C43 N4 C39 -6(2) . . . . ?
C40 C39 N4 C43 5(2) . . . . ?
C47 C48 N5 C44 0(3) . . . . ?
C45 C44 N5 C48 -4(3) . . . . ?
O3 P1 O1 Dy1 99.2(15) . . . . ?
O2 P1 O1 Dy1 -142.3(13) . . . . ?
C1 P1 O1 Dy1 -24.5(17) . . . . ?
C17 C16 O2 P1 142.7(17) . . . . ?
O1 P1 O2 C16 -53.0(14) . . . . ?
O3 P1 O2 C16 69.3(14) . . . . ?
C1 P1 O2 C16 -177.3(13) . . . . ?
C19 C18 O3 P1 -168.5(19) . . . . ?
O1 P1 O3 C18 4(2) . . . . ?
O2 P1 O3 C18 -116.7(19) . . . . ?
C1 P1 O3 C18 132.0(19) . . . . ?
O6 P2 O4 Dy1 32(2) . . . . ?
O5 P2 O4 Dy1 152.8(19) . . . . ?
C20 P2 O4 Dy1 -86(2) . . . . ?
C36 C35 O5 P2 -168.1(15) . . . . ?
O4 P2 O5 C35 -152.4(12) . . . . ?
O6 P2 O5 C35 -27.4(13) . . . . ?
C20 P2 O5 C35 84.7(13) . . . . ?
C38 C37 O6 P2 170.4(14) . . . . ?
O4 P2 O6 C37 38.3(15) . . . . ?
O5 P2 O6 C37 -83.2(14) . . . . ?
C20 P2 O6 C37 160.8(13) . . . . ?
C42 C41 O7 Dy1 -45(2) . . . . ?
C40 C41 O7 Dy1 136.0(13) . . . . ?
C47 C46 O8 Dy1 145.3(16) . . . . ?
C45 C46 O8 Dy1 -36(3) . . . . ?
